data_8105470
loop_
_publ_author_name
'Yeo, Chien Ing'
'Lo, Kong Mun'
'Tiekink, Edward R.T.'

_publ_section_title
;
 Crystal structure of
 bis[\m2-(N-(2-hydroxyethyl)-N-methylcarbamodithioato-\kS:\kS,\kS&#x2032;)]-bis(triethylphosphine-P)-di-silver(I),
 C20H46Ag2N2O2P2S4
;
_journal_issue 6
_journal_name_full 'Zeitschrift f\"ur Kristallographie - New Crystal Structures'
_journal_page_first 1373
_journal_page_last 1376
_journal_paper_doi 10.1515/ncrs-2020-0320
_journal_volume 235
_journal_year 2020
_chemical_formula_moiety 'C20 H46 Ag2 N2 O2 P2 S4'
_chemical_formula_sum 'C20 H46 Ag2 N2 O2 P2 S4'
_chemical_formula_weight 752.51
_space_group_crystal_system triclinic
_space_group_IT_number 2
_space_group_name_Hall '-P 1'
_space_group_name_H-M_alt 'P -1'
_atom_sites_solution_hydrogens mixed
_atom_sites_solution_primary direct
_atom_sites_solution_secondary difmap
_audit_creation_method SHELXL-2018/3
_cell_angle_alpha 88.1190(10)
_cell_angle_beta 86.6010(10)
_cell_angle_gamma 70.1730(10)
_cell_formula_units_Z 2
_cell_length_a 9.38950(10)
_cell_length_b 13.1597(2)
_cell_length_c 13.1803(2)
_cell_measurement_reflns_used 24903
_cell_measurement_temperature 100(2)
_cell_measurement_theta_max 76.3980
_cell_measurement_theta_min 4.8600
_cell_volume 1529.22(4)
_computing_cell_refinement 'CrysAlisPro [1]'
_computing_data_collection 'CrysAlisPro [1]'
_computing_data_reduction 'CrysAlisPro [1]'
_computing_molecular_graphics 'ORTEP-3 for Windows [4]'
_computing_publication_material 'SHELXL-2018/3 [3]'
_computing_structure_refinement 'SHELXL-2018/3 [3]'
_computing_structure_solution 'SHELXT 2014/5 [2]'
_diffrn_ambient_environment N~2~
_diffrn_ambient_temperature 100(2)
_diffrn_detector 'CCD plate'
_diffrn_detector_area_resol_mean 5.2558
_diffrn_detector_type AtlasS2
_diffrn_measured_fraction_theta_full 1.000
_diffrn_measured_fraction_theta_max 1.000
_diffrn_measurement_device 'four-circle diffractometer'
_diffrn_measurement_device_type 'XtaLAB Synergy, Dualflex, AtlasS2'
_diffrn_measurement_method '\w scans'
_diffrn_radiation_monochromator mirror
_diffrn_radiation_type CuK\a
_diffrn_radiation_wavelength 1.54184
_diffrn_reflns_av_R_equivalents 0.0327
_diffrn_reflns_av_unetI/netI 0.0185
_diffrn_reflns_Laue_measured_fraction_full 1.000
_diffrn_reflns_Laue_measured_fraction_max 1.000
_diffrn_reflns_limit_h_max 11
_diffrn_reflns_limit_h_min -11
_diffrn_reflns_limit_k_max 15
_diffrn_reflns_limit_k_min -15
_diffrn_reflns_limit_l_max 15
_diffrn_reflns_limit_l_min -13
_diffrn_reflns_number 36269
_diffrn_reflns_point_group_measured_fraction_full 1.000
_diffrn_reflns_point_group_measured_fraction_max 1.000
_diffrn_reflns_theta_full 67.077
_diffrn_reflns_theta_max 67.077
_diffrn_reflns_theta_min 3.359
_diffrn_source 'micro-focus sealed X-ray tube'
_exptl_absorpt_coefficient_mu 13.971
_exptl_absorpt_correction_T_max 1.000
_exptl_absorpt_correction_T_min 0.816
_exptl_absorpt_correction_type gaussian
_exptl_absorpt_process_details 'CrysAlisPro [1]'
_exptl_crystal_colour colourless
_exptl_crystal_density_diffrn 1.634
_exptl_crystal_description prism
_exptl_crystal_F_000 768
_exptl_crystal_size_max 0.109
_exptl_crystal_size_mid 0.072
_exptl_crystal_size_min 0.033
_refine_diff_density_max 0.716
_refine_diff_density_min -0.312
_refine_diff_density_rms 0.056
_refine_ls_extinction_coef .
_refine_ls_extinction_method none
_refine_ls_goodness_of_fit_ref 1.007
_refine_ls_hydrogen_treatment mixed
_refine_ls_matrix_type full
_refine_ls_number_parameters 303
_refine_ls_number_reflns 5464
_refine_ls_number_restraints 2
_refine_ls_restrained_S_all 1.007
_refine_ls_R_factor_all 0.0172
_refine_ls_R_factor_gt 0.0162
_refine_ls_shift/su_max 0.004
_refine_ls_shift/su_mean 0.000
_refine_ls_structure_factor_coef Fsqd
_refine_ls_weighting_details 'w=1/[\s^2^(Fo^2^)+(0.0207P)^2^+0.7346P] where P=(Fo^2^+2Fc^2^)/3'
_refine_ls_weighting_scheme calc
_refine_ls_wR_factor_gt 0.0401
_refine_ls_wR_factor_ref 0.0406
_reflns_Friedel_coverage 0.000
_reflns_Friedel_fraction_full .
_reflns_Friedel_fraction_max .
_reflns_number_gt 5242
_reflns_number_total 5464
_reflns_threshold_expression 'I > 2\s(I)'
_cod_data_source_file suppl_ncrs-2020-0320_suppl.cif
_cod_data_source_block shelx
_cod_database_code 8105470
_shelx_shelxl_version_number 2018/3
_shelx_space_group_comment
;
The symmetry employed for this shelxl refinement is uniquely defined
by the following loop, which should always be used as a source of
symmetry information in preference to the above space-group names.
They are only intended as comments.
;
_shelx_estimated_absorpt_t_min 0.311
_shelx_estimated_absorpt_t_max 0.656

loop_
_space_group_symop_operation_xyz
'x, y, z'
'-x, -y, -z'

loop_
_atom_site_label
_atom_site_type_symbol
_atom_site_fract_x
_atom_site_fract_y
_atom_site_fract_z
_atom_site_U_iso_or_equiv
_atom_site_adp_type
_atom_site_occupancy
_atom_site_site_symmetry_order
_atom_site_calc_flag
_atom_site_refinement_flags_posn
_atom_site_refinement_flags_adp
_atom_site_refinement_flags_occupancy
_atom_site_disorder_assembly
_atom_site_disorder_group
Ag1 Ag 0.52341(2) 1.03094(2) 0.11037(2) 0.01708(4) Uani 1 1 d . . . . .
S1 S 0.76308(5) 0.86071(3) 0.10134(3) 0.01963(9) Uani 1 1 d . . . . .
S2 S 0.70717(5) 1.02835(3) -0.06253(3) 0.01501(8) Uani 1 1 d . . . . .
P1 P 0.44812(5) 1.18254(4) 0.22234(3) 0.01599(9) Uani 1 1 d . . . . .
O1 O 0.98993(15) 0.64786(10) -0.06285(10) 0.0213(3) Uani 1 1 d D . . . .
H1O H 0.962(3) 0.635(2) -0.0038(10) 0.032 Uiso 1 1 d D U . . .
N1 N 0.97498(17) 0.87435(12) -0.03850(11) 0.0170(3) Uani 1 1 d . . . . .
C1 C 0.8298(2) 0.91455(14) -0.00378(13) 0.0153(3) Uani 1 1 d . . . . .
C2 C 1.0360(2) 0.91967(16) -0.12645(14) 0.0208(4) Uani 1 1 d . . . . .
H2A H 1.036410 0.878416 -0.187090 0.031 Uiso 1 1 calc R U . . .
H2B H 1.139865 0.915711 -0.114619 0.031 Uiso 1 1 calc R U . . .
H2C H 0.972794 0.995275 -0.136622 0.031 Uiso 1 1 calc R U . . .
C3 C 1.0859(2) 0.77908(15) 0.00745(14) 0.0191(4) Uani 1 1 d . . . . .
H3A H 1.046066 0.765770 0.075978 0.023 Uiso 1 1 calc R U . . .
H3B H 1.181079 0.793953 0.015444 0.023 Uiso 1 1 calc R U . . .
C4 C 1.1202(2) 0.67829(15) -0.05594(15) 0.0204(4) Uani 1 1 d . . . . .
H4A H 1.157492 0.691974 -0.125097 0.024 Uiso 1 1 calc R U . . .
H4B H 1.201313 0.618191 -0.024921 0.024 Uiso 1 1 calc R U . . .
C5 C 0.6012(2) 1.21496(17) 0.27823(16) 0.0273(4) Uani 1 1 d . . . . .
H5A H 0.662676 1.235852 0.223151 0.033 Uiso 1 1 calc R U . . .
H5B H 0.556501 1.277820 0.323263 0.033 Uiso 1 1 calc R U . . .
C6 C 0.7052(2) 1.12080(19) 0.33953(16) 0.0296(5) Uani 1 1 d . . . . .
H6A H 0.648091 1.105849 0.399401 0.044 Uiso 1 1 calc R U . . .
H6B H 0.790797 1.139905 0.361320 0.044 Uiso 1 1 calc R U . . .
H6C H 0.743279 1.056433 0.297074 0.044 Uiso 1 1 calc R U . . .
C7 C 0.3403(2) 1.31193(17) 0.16267(17) 0.0311(5) Uani 1 1 d . . . . .
H7A H 0.237735 1.311490 0.149770 0.037 Uiso 1 1 calc R U . . .
H7B H 0.328583 1.370975 0.210562 0.037 Uiso 1 1 calc R U . . .
C8 C 0.4145(3) 1.33481(18) 0.06390(18) 0.0362(5) Uani 1 1 d . . . . .
H8A H 0.512137 1.342169 0.077005 0.054 Uiso 1 1 calc R U . . .
H8B H 0.348630 1.402011 0.033469 0.054 Uiso 1 1 calc R U . . .
H8C H 0.430765 1.275090 0.017107 0.054 Uiso 1 1 calc R U . . .
C9 C 0.3272(2) 1.17574(18) 0.33458(16) 0.0279(4) Uani 1 1 d . . . . .
H9A H 0.382920 1.113368 0.377470 0.033 Uiso 1 1 calc R U . . .
H9B H 0.306615 1.241953 0.374702 0.033 Uiso 1 1 calc R U . . .
C10 C 0.1771(2) 1.16464(17) 0.31020(17) 0.0292(5) Uani 1 1 d . . . . .
H10A H 0.116327 1.229653 0.273935 0.044 Uiso 1 1 calc R U . . .
H10B H 0.122088 1.155704 0.373505 0.044 Uiso 1 1 calc R U . . .
H10C H 0.196037 1.101399 0.267438 0.044 Uiso 1 1 calc R U . . .
Ag2 Ag 0.59852(2) 0.37598(2) 0.52495(2) 0.01719(4) Uani 1 1 d . . . . .
S3 S 0.75747(5) 0.40793(4) 0.36730(3) 0.01823(9) Uani 1 1 d . . . . .
S4 S 0.67709(5) 0.55883(3) 0.54196(3) 0.01562(9) Uani 1 1 d . . . . .
P2 P 0.65768(5) 0.24804(4) 0.66320(3) 0.01679(9) Uani 1 1 d . . . . .
O2 O 0.98458(18) 0.55427(11) 0.12046(10) 0.0278(3) Uani 1 1 d D . . . .
H2O H 0.991(3) 0.4908(11) 0.108(2) 0.042 Uiso 1 1 d D U . . .
N2 N 0.88884(17) 0.55412(12) 0.39628(11) 0.0173(3) Uani 1 1 d . . . . .
C11 C 0.78361(19) 0.51198(14) 0.43008(13) 0.0154(3) Uani 1 1 d . . . . .
C12 C 0.9157(2) 0.64414(15) 0.44582(15) 0.0218(4) Uani 1 1 d . . . . .
H12A H 0.861516 0.712155 0.411166 0.033 Uiso 1 1 calc R U . . .
H12B H 1.024544 0.632826 0.442081 0.033 Uiso 1 1 calc R U . . .
H12C H 0.878915 0.647379 0.517204 0.033 Uiso 1 1 calc R U . . .
C13 C 0.9782(2) 0.51943(15) 0.30092(14) 0.0190(4) Uani 1 1 d . . . . .
H13A H 0.997146 0.441603 0.291043 0.023 Uiso 1 1 calc R U . . .
H13B H 1.077402 0.529872 0.304201 0.023 Uiso 1 1 calc R U . . .
C14 C 0.8948(2) 0.58390(16) 0.21205(15) 0.0246(4) Uani 1 1 d . . . . .
H14A H 0.798056 0.570380 0.206531 0.029 Uiso 1 1 calc R U . . .
H14B H 0.870983 0.661992 0.223693 0.029 Uiso 1 1 calc R U . . .
C15 C 0.8597(2) 0.18907(17) 0.68831(16) 0.0259(4) Uani 1 1 d . . . . .
H15A H 0.896633 0.247113 0.708696 0.031 Uiso 1 1 calc R U . . .
H15B H 0.872084 0.136982 0.745814 0.031 Uiso 1 1 calc R U . . .
C16 C 0.9563(2) 0.13136(18) 0.59629(19) 0.0343(5) Uani 1 1 d . . . . .
H16A H 0.929710 0.067725 0.581444 0.051 Uiso 1 1 calc R U . . .
H16B H 1.063781 0.108734 0.611042 0.051 Uiso 1 1 calc R U . . .
H16C H 0.937423 0.180604 0.537336 0.051 Uiso 1 1 calc R U . . .
C17 C 0.6017(2) 0.12798(15) 0.65527(15) 0.0226(4) Uani 1 1 d . . . . .
H17A H 0.665780 0.080436 0.601435 0.027 Uiso 1 1 calc R U . . .
H17B H 0.620199 0.087447 0.720564 0.027 Uiso 1 1 calc R U . . .
C18 C 0.4359(2) 0.15580(18) 0.63213(17) 0.0289(4) Uani 1 1 d . . . . .
H18A H 0.371616 0.196691 0.688582 0.043 Uiso 1 1 calc R U . . .
H18B H 0.413824 0.089096 0.623303 0.043 Uiso 1 1 calc R U . . .
H18C H 0.415507 0.199553 0.569589 0.043 Uiso 1 1 calc R U . . .
C19 C 0.5733(2) 0.30264(16) 0.78739(15) 0.0258(4) Uani 1 1 d . . . . .
H19A H 0.463353 0.314146 0.789487 0.031 Uiso 1 1 calc R U . . .
H19B H 0.618803 0.248727 0.840865 0.031 Uiso 1 1 calc R U . . .
C20 C 0.5954(3) 0.40875(18) 0.81107(17) 0.0351(5) Uani 1 1 d . . . . .
H20A H 0.703955 0.397509 0.811748 0.053 Uiso 1 1 calc R U . . .
H20B H 0.546734 0.434051 0.877758 0.053 Uiso 1 1 calc R U . . .
H20C H 0.549566 0.462932 0.758927 0.053 Uiso 1 1 calc R U . . .

loop_
_atom_site_aniso_label
_atom_site_aniso_U_11
_atom_site_aniso_U_22
_atom_site_aniso_U_33
_atom_site_aniso_U_23
_atom_site_aniso_U_13
_atom_site_aniso_U_12
Ag1 0.01807(7) 0.01629(7) 0.01598(7) -0.00517(5) 0.00155(5) -0.00459(5)
S1 0.0200(2) 0.0152(2) 0.0205(2) 0.00443(16) 0.00306(17) -0.00300(17)
S2 0.01647(19) 0.01258(19) 0.0161(2) 0.00084(15) -0.00202(16) -0.00498(16)
P1 0.0145(2) 0.0160(2) 0.0178(2) -0.00577(17) 0.00161(17) -0.00541(17)
O1 0.0269(7) 0.0206(7) 0.0182(6) -0.0010(5) 0.0011(5) -0.0106(6)
N1 0.0173(7) 0.0139(7) 0.0194(8) 0.0004(6) 0.0003(6) -0.0051(6)
C1 0.0181(8) 0.0126(8) 0.0162(8) -0.0029(6) -0.0008(7) -0.0060(7)
C2 0.0185(9) 0.0224(10) 0.0220(9) 0.0017(7) 0.0019(7) -0.0082(8)
C3 0.0157(8) 0.0168(9) 0.0229(9) 0.0009(7) -0.0033(7) -0.0026(7)
C4 0.0185(9) 0.0165(9) 0.0236(9) 0.0001(7) 0.0016(7) -0.0030(7)
C5 0.0241(10) 0.0292(11) 0.0307(11) -0.0105(9) 0.0020(8) -0.0115(9)
C6 0.0247(10) 0.0437(13) 0.0226(10) -0.0014(9) -0.0049(8) -0.0137(9)
C7 0.0289(11) 0.0240(11) 0.0378(12) -0.0026(9) -0.0044(9) -0.0049(9)
C8 0.0464(13) 0.0246(11) 0.0351(12) 0.0050(9) -0.0007(10) -0.0094(10)
C9 0.0293(11) 0.0333(11) 0.0250(10) -0.0099(8) 0.0066(8) -0.0160(9)
C10 0.0208(10) 0.0261(11) 0.0410(12) -0.0102(9) 0.0110(9) -0.0097(8)
Ag2 0.01928(7) 0.01538(7) 0.01676(7) 0.00322(5) -0.00092(5) -0.00598(5)
S3 0.0218(2) 0.0193(2) 0.0158(2) -0.00455(16) 0.00309(16) -0.01014(18)
S4 0.01549(19) 0.0169(2) 0.01405(19) -0.00235(15) 0.00076(15) -0.00493(16)
P2 0.0183(2) 0.0157(2) 0.0157(2) 0.00289(17) -0.00196(17) -0.00509(18)
O2 0.0437(8) 0.0203(7) 0.0190(7) -0.0010(5) 0.0086(6) -0.0118(6)
N2 0.0183(7) 0.0158(7) 0.0180(8) -0.0016(6) 0.0024(6) -0.0065(6)
C11 0.0153(8) 0.0147(8) 0.0152(8) 0.0008(7) -0.0011(7) -0.0039(7)
C12 0.0216(9) 0.0180(9) 0.0277(10) -0.0047(8) 0.0008(8) -0.0092(8)
C13 0.0188(9) 0.0184(9) 0.0195(9) -0.0013(7) 0.0049(7) -0.0067(7)
C14 0.0305(10) 0.0193(9) 0.0196(9) 0.0020(7) 0.0056(8) -0.0042(8)
C15 0.0222(10) 0.0251(10) 0.0300(11) 0.0081(8) -0.0069(8) -0.0072(8)
C16 0.0217(10) 0.0246(11) 0.0537(14) -0.0046(10) 0.0033(10) -0.0044(9)
C17 0.0289(10) 0.0187(9) 0.0215(9) 0.0039(7) -0.0032(8) -0.0097(8)
C18 0.0295(11) 0.0312(11) 0.0314(11) 0.0057(9) -0.0051(9) -0.0172(9)
C19 0.0302(10) 0.0260(10) 0.0198(10) 0.0003(8) 0.0005(8) -0.0082(9)
C20 0.0530(14) 0.0275(11) 0.0232(11) -0.0035(8) -0.0014(10) -0.0114(10)

loop_
_atom_type_symbol
_atom_type_description
_atom_type_scat_dispersion_real
_atom_type_scat_dispersion_imag
_atom_type_scat_source
C C 0.0181 0.0091 'International Tables Vol C Tables 4.2.6.8 and 6.1.1.4'
H H 0.0000 0.0000 'International Tables Vol C Tables 4.2.6.8 and 6.1.1.4'
Ag Ag 0.1306 4.2820 'International Tables Vol C Tables 4.2.6.8 and 6.1.1.4'
N N 0.0311 0.0180 'International Tables Vol C Tables 4.2.6.8 and 6.1.1.4'
O O 0.0492 0.0322 'International Tables Vol C Tables 4.2.6.8 and 6.1.1.4'
P P 0.2955 0.4335 'International Tables Vol C Tables 4.2.6.8 and 6.1.1.4'
S S 0.3331 0.5567 'International Tables Vol C Tables 4.2.6.8 and 6.1.1.4'

loop_
_geom_angle_atom_site_label_1
_geom_angle_atom_site_label_2
_geom_angle_atom_site_label_3
_geom_angle
_geom_angle_site_symmetry_1
_geom_angle_site_symmetry_3
P1 Ag1 S1 131.272(15) . .
P1 Ag1 S2 112.876(14) . 2_675
S1 Ag1 S2 107.155(14) . 2_675
P1 Ag1 S2 120.531(14) . .
S1 Ag1 S2 67.420(13) . .
S2 Ag1 S2 109.206(11) 2_675 .
P1 Ag1 Ag1 140.889(13) . 2_675
S1 Ag1 Ag1 84.867(11) . 2_675
S2 Ag1 Ag1 56.348(10) 2_675 2_675
S2 Ag1 Ag1 52.858(9) . 2_675
C1 S1 Ag1 89.51(6) . .
C1 S2 Ag1 104.42(6) . 2_675
C1 S2 Ag1 83.06(6) . .
Ag1 S2 Ag1 70.794(11) 2_675 .
C9 P1 C5 101.95(9) . .
C9 P1 C7 102.76(10) . .
C5 P1 C7 102.09(10) . .
C9 P1 Ag1 116.95(7) . .
C5 P1 Ag1 116.40(7) . .
C7 P1 Ag1 114.54(7) . .
C4 O1 H1O 107.3(17) . .
C1 N1 C3 122.78(15) . .
C1 N1 C2 123.11(15) . .
C3 N1 C2 114.10(14) . .
N1 C1 S1 121.76(13) . .
N1 C1 S2 119.48(13) . .
S1 C1 S2 118.69(10) . .
N1 C2 H2A 109.5 . .
N1 C2 H2B 109.5 . .
H2A C2 H2B 109.5 . .
N1 C2 H2C 109.5 . .
H2A C2 H2C 109.5 . .
H2B C2 H2C 109.5 . .
N1 C3 C4 112.49(15) . .
N1 C3 H3A 109.1 . .
C4 C3 H3A 109.1 . .
N1 C3 H3B 109.1 . .
C4 C3 H3B 109.1 . .
H3A C3 H3B 107.8 . .
O1 C4 C3 111.58(15) . .
O1 C4 H4A 109.3 . .
C3 C4 H4A 109.3 . .
O1 C4 H4B 109.3 . .
C3 C4 H4B 109.3 . .
H4A C4 H4B 108.0 . .
C6 C5 P1 113.08(14) . .
C6 C5 H5A 109.0 . .
P1 C5 H5A 109.0 . .
C6 C5 H5B 109.0 . .
P1 C5 H5B 109.0 . .
H5A C5 H5B 107.8 . .
C5 C6 H6A 109.5 . .
C5 C6 H6B 109.5 . .
H6A C6 H6B 109.5 . .
C5 C6 H6C 109.5 . .
H6A C6 H6C 109.5 . .
H6B C6 H6C 109.5 . .
C8 C7 P1 113.25(16) . .
C8 C7 H7A 108.9 . .
P1 C7 H7A 108.9 . .
C8 C7 H7B 108.9 . .
P1 C7 H7B 108.9 . .
H7A C7 H7B 107.7 . .
C7 C8 H8A 109.5 . .
C7 C8 H8B 109.5 . .
H8A C8 H8B 109.5 . .
C7 C8 H8C 109.5 . .
H8A C8 H8C 109.5 . .
H8B C8 H8C 109.5 . .
C10 C9 P1 113.96(15) . .
C10 C9 H9A 108.8 . .
P1 C9 H9A 108.8 . .
C10 C9 H9B 108.8 . .
P1 C9 H9B 108.8 . .
H9A C9 H9B 107.7 . .
C9 C10 H10A 109.5 . .
C9 C10 H10B 109.5 . .
H10A C10 H10B 109.5 . .
C9 C10 H10C 109.5 . .
H10A C10 H10C 109.5 . .
H10B C10 H10C 109.5 . .
P2 Ag2 S3 132.573(16) . .
P2 Ag2 S4 118.991(15) . 2_666
S3 Ag2 S4 102.135(14) . 2_666
P2 Ag2 S4 116.737(14) . .
S3 Ag2 S4 67.542(13) . .
S4 Ag2 S4 106.580(11) 2_666 .
P2 Ag2 Ag2 141.314(13) . 2_666
S3 Ag2 Ag2 81.033(11) . 2_666
S4 Ag2 Ag2 55.187(10) 2_666 2_666
S4 Ag2 Ag2 51.393(9) . 2_666
C11 S3 Ag2 88.87(6) . .
C11 S4 Ag2 100.51(6) . 2_666
C11 S4 Ag2 82.99(6) . .
Ag2 S4 Ag2 73.420(11) 2_666 .
C19 P2 C17 102.48(9) . .
C19 P2 C15 102.24(10) . .
C17 P2 C15 102.35(9) . .
C19 P2 Ag2 114.77(7) . .
C17 P2 Ag2 117.51(6) . .
C15 P2 Ag2 115.37(7) . .
C14 O2 H2O 107(2) . .
C11 N2 C13 121.71(15) . .
C11 N2 C12 123.51(15) . .
C13 N2 C12 114.58(14) . .
N2 C11 S3 120.83(13) . .
N2 C11 S4 119.79(13) . .
S3 C11 S4 119.33(10) . .
N2 C12 H12A 109.5 . .
N2 C12 H12B 109.5 . .
H12A C12 H12B 109.5 . .
N2 C12 H12C 109.5 . .
H12A C12 H12C 109.5 . .
H12B C12 H12C 109.5 . .
N2 C13 C14 110.38(15) . .
N2 C13 H13A 109.6 . .
C14 C13 H13A 109.6 . .
N2 C13 H13B 109.6 . .
C14 C13 H13B 109.6 . .
H13A C13 H13B 108.1 . .
O2 C14 C13 110.38(16) . .
O2 C14 H14A 109.6 . .
C13 C14 H14A 109.6 . .
O2 C14 H14B 109.6 . .
C13 C14 H14B 109.6 . .
H14A C14 H14B 108.1 . .
C16 C15 P2 112.77(14) . .
C16 C15 H15A 109.0 . .
P2 C15 H15A 109.0 . .
C16 C15 H15B 109.0 . .
P2 C15 H15B 109.0 . .
H15A C15 H15B 107.8 . .
C15 C16 H16A 109.5 . .
C15 C16 H16B 109.5 . .
H16A C16 H16B 109.5 . .
C15 C16 H16C 109.5 . .
H16A C16 H16C 109.5 . .
H16B C16 H16C 109.5 . .
C18 C17 P2 112.65(14) . .
C18 C17 H17A 109.1 . .
P2 C17 H17A 109.1 . .
C18 C17 H17B 109.1 . .
P2 C17 H17B 109.1 . .
H17A C17 H17B 107.8 . .
C17 C18 H18A 109.5 . .
C17 C18 H18B 109.5 . .
H18A C18 H18B 109.5 . .
C17 C18 H18C 109.5 . .
H18A C18 H18C 109.5 . .
H18B C18 H18C 109.5 . .
C20 C19 P2 113.48(15) . .
C20 C19 H19A 108.9 . .
P2 C19 H19A 108.9 . .
C20 C19 H19B 108.9 . .
P2 C19 H19B 108.9 . .
H19A C19 H19B 107.7 . .
C19 C20 H20A 109.5 . .
C19 C20 H20B 109.5 . .
H20A C20 H20B 109.5 . .
C19 C20 H20C 109.5 . .
H20A C20 H20C 109.5 . .
H20B C20 H20C 109.5 . .

loop_
_geom_bond_atom_site_label_1
_geom_bond_atom_site_label_2
_geom_bond_distance
_geom_bond_site_symmetry_2
Ag1 P1 2.4022(4) .
Ag1 S1 2.5812(4) .
Ag1 S2 2.6522(4) 2_675
Ag1 S2 2.7695(4) .
Ag1 Ag1 3.1419(2) 2_675
S1 C1 1.7169(18) .
S2 C1 1.7399(18) .
P1 C9 1.829(2) .
P1 C5 1.8314(19) .
P1 C7 1.838(2) .
O1 C4 1.419(2) .
O1 H1O 0.835(10) .
N1 C1 1.342(2) .
N1 C3 1.470(2) .
N1 C2 1.462(2) .
C2 H2A 0.9800 .
C2 H2B 0.9800 .
C2 H2C 0.9800 .
C3 C4 1.521(3) .
C3 H3A 0.9900 .
C3 H3B 0.9900 .
C4 H4A 0.9900 .
C4 H4B 0.9900 .
C5 C6 1.532(3) .
C5 H5A 0.9900 .
C5 H5B 0.9900 .
C6 H6A 0.9800 .
C6 H6B 0.9800 .
C6 H6C 0.9800 .
C7 C8 1.510(3) .
C7 H7A 0.9900 .
C7 H7B 0.9900 .
C8 H8A 0.9800 .
C8 H8B 0.9800 .
C8 H8C 0.9800 .
C9 C10 1.519(3) .
C9 H9A 0.9900 .
C9 H9B 0.9900 .
C10 H10A 0.9800 .
C10 H10B 0.9800 .
C10 H10C 0.9800 .
Ag2 P2 2.3974(4) .
Ag2 S3 2.5927(4) .
Ag2 S4 2.6315(4) 2_666
Ag2 S4 2.7648(4) .
Ag2 Ag2 3.2275(2) 2_666
S3 C11 1.7164(17) .
S4 C11 1.7382(18) .
P2 C19 1.833(2) .
P2 C17 1.8341(19) .
P2 C15 1.835(2) .
O2 C14 1.417(2) .
O2 H2O 0.839(10) .
N2 C11 1.336(2) .
N2 C13 1.465(2) .
N2 C12 1.472(2) .
C12 H12A 0.9800 .
C12 H12B 0.9800 .
C12 H12C 0.9800 .
C13 C14 1.516(3) .
C13 H13A 0.9900 .
C13 H13B 0.9900 .
C14 H14A 0.9900 .
C14 H14B 0.9900 .
C15 C16 1.528(3) .
C15 H15A 0.9900 .
C15 H15B 0.9900 .
C16 H16A 0.9800 .
C16 H16B 0.9800 .
C16 H16C 0.9800 .
C17 C18 1.521(3) .
C17 H17A 0.9900 .
C17 H17B 0.9900 .
C18 H18A 0.9800 .
C18 H18B 0.9800 .
C18 H18C 0.9800 .
C19 C20 1.524(3) .
C19 H19A 0.9900 .
C19 H19B 0.9900 .
C20 H20A 0.9800 .
C20 H20B 0.9800 .
C20 H20C 0.9800 .

loop_
_geom_torsion_atom_site_label_1
_geom_torsion_atom_site_label_2
_geom_torsion_atom_site_label_3
_geom_torsion_atom_site_label_4
_geom_torsion
_geom_torsion_site_symmetry_1
_geom_torsion_site_symmetry_2
_geom_torsion_site_symmetry_3
_geom_torsion_site_symmetry_4
C3 N1 C1 S1 2.7(2) . . . .
C2 N1 C1 S1 -178.70(13) . . . .
C3 N1 C1 S2 179.50(12) . . . .
C2 N1 C1 S2 -1.9(2) . . . .
Ag1 S1 C1 N1 165.32(14) . . . .
Ag1 S1 C1 S2 -11.48(9) . . . .
Ag1 S2 C1 N1 125.82(12) 2_675 . . .
Ag1 S2 C1 N1 -166.10(14) . . . .
Ag1 S2 C1 S1 -57.30(10) 2_675 . . .
Ag1 S2 C1 S1 10.77(9) . . . .
C1 N1 C3 C4 104.17(19) . . . .
C2 N1 C3 C4 -74.52(19) . . . .
N1 C3 C4 O1 -63.7(2) . . . .
C9 P1 C5 C6 70.52(17) . . . .
C7 P1 C5 C6 176.55(15) . . . .
Ag1 P1 C5 C6 -57.97(16) . . . .
C9 P1 C7 C8 -177.51(16) . . . .
C5 P1 C7 C8 77.09(17) . . . .
Ag1 P1 C7 C8 -49.62(17) . . . .
C5 P1 C9 C10 172.12(16) . . . .
C7 P1 C9 C10 66.61(17) . . . .
Ag1 P1 C9 C10 -59.75(18) . . . .
C13 N2 C11 S3 4.6(2) . . . .
C12 N2 C11 S3 179.25(13) . . . .
C13 N2 C11 S4 -178.19(13) . . . .
C12 N2 C11 S4 -3.5(2) . . . .
Ag2 S3 C11 N2 165.92(14) . . . .
Ag2 S3 C11 S4 -11.31(10) . . . .
Ag2 S4 C11 N2 121.79(13) 2_666 . . .
Ag2 S4 C11 N2 -166.58(14) . . . .
Ag2 S4 C11 S3 -60.95(10) 2_666 . . .
Ag2 S4 C11 S3 10.67(9) . . . .
C11 N2 C13 C14 86.6(2) . . . .
C12 N2 C13 C14 -88.54(18) . . . .
N2 C13 C14 O2 176.98(15) . . . .
C19 P2 C15 C16 176.72(15) . . . .
C17 P2 C15 C16 70.83(16) . . . .
Ag2 P2 C15 C16 -58.01(16) . . . .
C19 P2 C17 C18 75.54(16) . . . .
C15 P2 C17 C18 -178.75(15) . . . .
Ag2 P2 C17 C18 -51.27(16) . . . .
C17 P2 C19 C20 -176.62(15) . . . .
C15 P2 C19 C20 77.58(17) . . . .
Ag2 P2 C19 C20 -48.07(17) . . . .
